data_7128011
loop_
_publ_author_name
'Kim, Chungryeol'
'Lee, Dongwhan'

_publ_section_title
;
 Conducting polymers as anion-responsive chemical fuses.
;
_journal_issue 31
_journal_name_full 'Chemical communications (Cambridge, England)'
_journal_page_first 3773
_journal_page_last 3776
_journal_paper_doi 10.1039/d1cc00416f
_journal_volume 57
_journal_year 2021
_chemical_formula_moiety '2(C20 H12 N4 S3), 2(H2 O)'
_chemical_formula_sum 'C40 H28 N8 O2 S6'
_chemical_formula_weight 845.06
_space_group_crystal_system triclinic
_space_group_IT_number 2
_space_group_name_Hall '-P 1'
_space_group_name_H-M_alt 'P -1'
_atom_sites_solution_hydrogens mixed
_atom_sites_solution_primary dual
_audit_creation_date 2021-01-04
_audit_creation_method
;
Olex2 1.2
(compiled 2018.05.29 svn.r3508 for OlexSys, GUI svn.r5506)
;
_audit_update_record
;
2021-01-19 deposited with the CCDC.	2021-03-08 downloaded from the CCDC.
;
_cell_angle_alpha 67.688(2)
_cell_angle_beta 84.053(2)
_cell_angle_gamma 77.848(2)
_cell_formula_units_Z 2
_cell_length_a 12.1280(2)
_cell_length_b 12.4060(3)
_cell_length_c 13.9115(3)
_cell_measurement_reflns_used 18644
_cell_measurement_temperature 93
_cell_measurement_theta_max 79.1290
_cell_measurement_theta_min 3.7240
_cell_volume 1892.37(8)
_computing_cell_refinement 'CrysAlisPro 1.171.39.29d (Rigaku OD, 2017)'
_computing_data_collection 'CrysAlisPro 1.171.39.29d (Rigaku OD, 2017)'
_computing_data_reduction 'CrysAlisPro 1.171.39.29d (Rigaku OD, 2017)'
_computing_molecular_graphics 'Olex2 (Dolomanov et al., 2009)'
_computing_publication_material 'Olex2 (Dolomanov et al., 2009)'
_computing_structure_refinement 'ShelXL (Sheldrick, 2015)'
_computing_structure_solution 'ShelXT (Sheldrick, 2015)'
_diffrn_ambient_temperature 93
_diffrn_detector 'CCD plate'
_diffrn_measured_fraction_theta_full 0.988
_diffrn_measured_fraction_theta_max 0.948
_diffrn_measurement_details
;
List of Runs (angles in degrees, time in seconds):

  # Type    Start    End  Width  t~exp~   \w     \q     \k     \f   Frames
#--------------------------------------------------------------------------
  1  \w    -89.00  33.00   0.50    0.50    --    0.00 -77.00-150.00  244
  2  \w    -22.00 101.00   0.50    0.50    --   12.00  80.00 145.02  246
  3  \w    -61.00  54.00   0.50    0.50    --   28.00 -48.00-128.78  230
  4  \w      9.00 129.00   0.50    0.50    --   40.00  73.00 -94.35  240
  5  \w     -9.00 108.00   0.50    2.34    --   80.00 -62.00 -63.43  234
  6  \w     16.00 141.00   0.50    2.34    --  105.20 -82.00  60.00  250
  7  \w     16.00 139.00   0.50    2.34    --  105.20 -77.00-120.00  246
  8  \w     41.00 116.00   0.50    2.34    --  105.20 -82.00-120.00  150
  9  \w     17.00 140.00   0.50    2.34    --  105.20 -82.00   0.00  246
 10  \w    106.00 170.00   0.50    2.34    --  105.20  45.00  90.00  128
 11  \w     16.00 130.00   0.50    2.34    --  105.20 -61.00 150.00  228
 12  \w     48.00 128.00   0.50    2.34    --  105.20 -82.00 -90.00  160
 13  \w     17.00 141.00   0.50    2.34    --  105.20 -82.00 150.00  248
 14  \w     75.00 184.00   0.50    2.34    --  105.20  30.00  30.00  218
 15  \w    106.00 138.00   0.50    2.34    --  105.20 -82.00-180.00   64
 16  \w     26.00 129.00   0.50    2.34    --  105.20 -61.00   0.00  206
 17  \w    119.00 194.00   0.50    2.34    --  105.20  30.00  60.00  150
 18  \w    126.00 160.00   0.50    2.34    --  105.20  45.00 -60.00   68
 19  \w     75.00 179.00   0.50    2.34    --  105.20  30.00   0.00  208
;
_diffrn_measurement_device 'four-circle diffractometer'
_diffrn_measurement_device_type 'XtaLAB AFC12 (RINC): Kappa dual home/near'
_diffrn_measurement_method '\w scans'
_diffrn_orient_matrix_type 'CrysAlisPro convention (1999,Acta A55,543-557)'
_diffrn_orient_matrix_UB_11 0.0239778000
_diffrn_orient_matrix_UB_12 0.0283670000
_diffrn_orient_matrix_UB_13 0.0935977000
_diffrn_orient_matrix_UB_21 0.0338294000
_diffrn_orient_matrix_UB_22 -0.1335651000
_diffrn_orient_matrix_UB_23 0.0636847000
_diffrn_orient_matrix_UB_31 0.1231906000
_diffrn_orient_matrix_UB_32 0.0043417000
_diffrn_orient_matrix_UB_33 -0.0390159000
_diffrn_radiation_monochromator graphite
_diffrn_radiation_probe x-ray
_diffrn_radiation_type CuK\a
_diffrn_radiation_wavelength 1.54184
_diffrn_reflns_av_R_equivalents 0.0881
_diffrn_reflns_av_unetI/netI 0.0623
_diffrn_reflns_Laue_measured_fraction_full 0.988
_diffrn_reflns_Laue_measured_fraction_max 0.948
_diffrn_reflns_limit_h_max 15
_diffrn_reflns_limit_h_min -11
_diffrn_reflns_limit_k_max 15
_diffrn_reflns_limit_k_min -15
_diffrn_reflns_limit_l_max 16
_diffrn_reflns_limit_l_min -17
_diffrn_reflns_number 23101
_diffrn_reflns_point_group_measured_fraction_full 0.988
_diffrn_reflns_point_group_measured_fraction_max 0.948
_diffrn_reflns_theta_full 67.684
_diffrn_reflns_theta_max 79.829
_diffrn_reflns_theta_min 3.729
_diffrn_source 'fine-focus sealed X-ray tube'
_diffrn_source_type 'Enhance (Cu) X-ray Source'
_exptl_absorpt_coefficient_mu 3.744
_exptl_absorpt_correction_T_max 1.000
_exptl_absorpt_correction_T_min 0.229
_exptl_absorpt_correction_type gaussian
_exptl_absorpt_process_details
;
CrysAlisPro 1.171.39.29d (Rigaku Oxford Diffraction, 2017)
Numerical absorption correction based on gaussian integration over
			a multifaceted crystal model
Empirical absorption correction using spherical harmonics,
 implemented in SCALE3 ABSPACK scaling algorithm.
;
_exptl_crystal_colour 'clear dark red'
_exptl_crystal_colour_lustre clear
_exptl_crystal_colour_modifier dark
_exptl_crystal_colour_primary red
_exptl_crystal_density_diffrn 1.483
_exptl_crystal_description block
_exptl_crystal_F_000 872
_exptl_crystal_recrystallization_method 'Slow evaporation'
_exptl_crystal_size_max 0.79
_exptl_crystal_size_mid 0.566
_exptl_crystal_size_min 0.516
_refine_diff_density_max 0.944
_refine_diff_density_min -1.099
_refine_diff_density_rms 0.130
_refine_ls_extinction_method none
_refine_ls_goodness_of_fit_ref 1.059
_refine_ls_hydrogen_treatment constr
_refine_ls_matrix_type full
_refine_ls_number_parameters 547
_refine_ls_number_reflns 7825
_refine_ls_number_restraints 13
_refine_ls_restrained_S_all 1.065
_refine_ls_R_factor_all 0.0905
_refine_ls_R_factor_gt 0.0849
_refine_ls_shift/su_max 0.000
_refine_ls_shift/su_mean 0.000
_refine_ls_structure_factor_coef Fsqd
_refine_ls_weighting_details 'w=1/[\s^2^(Fo^2^)+(0.1744P)^2^+1.3301P] where P=(Fo^2^+2Fc^2^)/3'
_refine_ls_weighting_scheme calc
_refine_ls_wR_factor_gt 0.2359
_refine_ls_wR_factor_ref 0.2444
_reflns_Friedel_coverage 0.000
_reflns_number_gt 6948
_reflns_number_total 7825
_reflns_threshold_expression 'I > 2\s(I)'
_cod_data_source_file d1cc00416f2.cif
_cod_data_source_block kcl-1a
_cod_depositor_comments 'Adding full bibliography for 7128011.cif.'
_cod_original_cell_volume 1892.37(7)
_cod_database_code 7128011
_shelx_shelxl_version_number 2018/3
_chemical_oxdiff_formula 'C11 H10 N O'
_chemical_oxdiff_usercomment KCL-1A
_shelx_space_group_comment
;
The symmetry employed for this shelxl refinement is uniquely defined
by the following loop, which should always be used as a source of
symmetry information in preference to the above space-group names.
They are only intended as comments.
;
_reflns_odcompleteness_completeness 99.14
_reflns_odcompleteness_iscentric 1
_reflns_odcompleteness_theta 69.95
_olex2_refinement_description
;
1. Fixed Uiso
 At 1.2 times of:
  All C(H) groups, All C(H,H) groups, All N(H) groups
 At 1.5 times of:
  All O(H,H) groups
2. Restrained distances
 H00C-N00C
 2.12 with sigma of 0.02
 H00C-H00G
 2.12 with sigma of 0.02
 O00A-H00I
 2.12 with sigma of 0.02
 H00E-H00I
 2.12 with sigma of 0.02
 H00F-N00E
 2.12 with sigma of 0.02
 H00F-H00I
 2.12 with sigma of 0.02
 H00A-H00B
 2.12 with sigma of 0.02
3. Uiso/Uaniso restraints and constraints
Uanis(C04A) \\sim Ueq: with sigma of 0.005 and sigma for terminal atoms of 0.01
4. Others
 Fixed Sof: S04(0.6) S006(0.5) C007(0.5) H007(0.5) S008(0.4) H01G(0.4)
 H019(0.6) H01I(0.6) H01L(0.4) H01H(0.5) H01A(0.5) H01J(0.5) H01B(0.5)
 S0AA(0.5) C0AA(0.5) H0AA(0.5) C0(0.6) H0(0.6) C04A(0.4) H04A(0.4)
5.a Free rotating group:
 O009(H00A,H00C), O00A(H00E,H00F)
5.b Aromatic/amide H refined with riding coordinates:
 C007(H007), N00B(H00B), N00D(H00D), N00G(H00G), N00I(H00I), C012(H012),
 C014(H014), C015(H015), C016(H016), C017(H017), C018(H018), C019(H01G),
 C019(H019), C01A(H01I), C01A(H01L), C01B(H01M), C01C(H01C), C01D(H01D),
 C01E(H01E), C01F(H01F), C01G(H01N), C01H(H01H), C01H(H01A), C01I(H01O),
 C01J(H01J), C01J(H01B), C01K(H01K), C0AA(H0AA), C0(H0), C04A(H04A)
;
_olex2_submission_special_instructions 'No special instructions were received'
_oxdiff_exptl_absorpt_empirical_details
;
Empirical correction (ABSPACK) includes:
- Absorption correction using spherical harmonics
- Frame scaling
- B-factor correction
;
_oxdiff_exptl_absorpt_empirical_full_max 8.269
_oxdiff_exptl_absorpt_empirical_full_min 0.293

loop_
_space_group_symop_operation_xyz
'x, y, z'
'-x, -y, -z'

loop_
_atom_site_label
_atom_site_type_symbol
_atom_site_fract_x
_atom_site_fract_y
_atom_site_fract_z
_atom_site_U_iso_or_equiv
_atom_site_adp_type
_atom_site_occupancy
_atom_site_site_symmetry_order
_atom_site_calc_flag
_atom_site_refinement_flags_posn
_atom_site_refinement_flags_adp
_atom_site_refinement_flags_occupancy
_atom_site_disorder_assembly
_atom_site_disorder_group
S01 S 0.99129(6) 0.70422(7) 0.32640(6) 0.0318(2) Uani 1 1 d . . . . .
S02 S 0.81355(6) 0.00512(6) 0.13661(6) 0.0330(2) Uani 1 1 d . . . . .
S03 S 0.74939(9) 0.15458(9) -0.19299(7) 0.0521(3) Uani 1 1 d . . . . .
S04 S 0.6566(2) 0.1353(3) 0.3710(2) 0.0381(5) Uani 0.6 1 d . . P A 1
S05 S 0.81132(10) 0.64942(17) 0.10312(8) 0.0821(5) Uani 1 1 d . . . . .
S006 S 1.0743(4) 0.7555(4) 0.5248(4) 0.0357(7) Uani 0.5 1 d . . P B 1
C007 C 0.9290(17) 0.635(3) 0.6400(19) 0.050(5) Uani 0.5 1 d . . P B 1
H007 H 0.875160 0.586804 0.666060 0.059 Uiso 0.5 1 calc R . P B 1
S008 S 0.8724(5) -0.0257(6) 0.3785(4) 0.0345(8) Uani 0.4 1 d . . P A 2
O009 O 0.6216(2) 0.4633(2) 0.23905(16) 0.0368(5) Uani 1 1 d . . . . .
H00A H 0.579962 0.454911 0.293524 0.055 Uiso 1 1 d DG . . . .
H00C H 0.617883 0.404333 0.223398 0.055 Uiso 1 1 d DG . . . .
O00A O 0.7015(2) 0.4627(2) 0.73233(17) 0.0399(5) Uani 1 1 d D . . . .
H00E H 0.640188 0.505628 0.742134 0.060 Uiso 1 1 d DG . . . .
H00F H 0.729601 0.506709 0.676254 0.060 Uiso 1 1 d DG . . . .
N00B N 0.75630(19) 0.5183(2) 0.36189(18) 0.0267(5) Uani 1 1 d . . . . .
H00B H 0.731080 0.502126 0.314365 0.032 Uiso 1 1 calc DR . . . .
N00C N 0.6851(2) 0.3327(2) 0.11113(19) 0.0285(5) Uani 1 1 d D . . . .
N00D N 0.7056(2) 0.3301(2) -0.05157(18) 0.0274(5) Uani 1 1 d . . . . .
H00D H 0.703532 0.355160 -0.118222 0.033 Uiso 1 1 calc R . . . .
N00E N 0.7803(2) 0.5227(2) 0.51957(18) 0.0277(5) Uani 1 1 d D . . . .
N00F N 0.6447(2) 0.5878(2) -0.13510(19) 0.0316(5) Uani 1 1 d . . . . .
N00G N 0.5957(2) 0.5873(2) 0.02457(19) 0.0289(5) Uani 1 1 d . . . . .
H00G H 0.584320 0.561335 0.090844 0.035 Uiso 1 1 calc DR . . . .
N00H N 0.5847(2) 0.3712(2) 0.45327(19) 0.0309(5) Uani 1 1 d . . . . .
N00I N 0.6064(2) 0.3793(2) 0.60756(19) 0.0322(5) Uani 1 1 d . . . . .
H00I H 0.630938 0.396593 0.654757 0.039 Uiso 1 1 calc DR . . . .
C00J C 0.6368(2) 0.5227(3) -0.0340(2) 0.0278(6) Uani 1 1 d . . . . .
C00K C 0.7248(2) 0.4855(2) 0.4623(2) 0.0271(6) Uani 1 1 d . . . . .
C00L C 0.5753(2) 0.7042(3) -0.0435(2) 0.0291(6) Uani 1 1 d . . . . .
C00M C 0.6749(2) 0.3942(3) 0.0096(2) 0.0282(6) Uani 1 1 d . . . . .
C00N C 0.6070(2) 0.7042(3) -0.1436(2) 0.0309(6) Uani 1 1 d . . . . .
C00O C 0.7657(3) 0.0743(3) 0.3067(2) 0.0310(6) Uani 1 1 d . . . . .
C00P C 0.8531(2) 0.5877(2) 0.4502(2) 0.0274(6) Uani 1 1 d . . . . .
C00Q C 0.7278(2) 0.2166(3) 0.1184(2) 0.0283(6) Uani 1 1 d . . . . .
C00R C 0.7653(2) 0.1079(3) 0.1954(2) 0.0300(6) Uani 1 1 d . . . . .
C00S C 0.5118(2) 0.3068(3) 0.5228(2) 0.0313(6) Uani 1 1 d . . . . .
C00T C 0.7869(2) 0.1059(3) 0.0107(2) 0.0303(6) Uani 1 1 d . . . . .
C00U C 0.6388(2) 0.4125(2) 0.5074(2) 0.0271(6) Uani 1 1 d . . . . .
C00V C 0.9223(2) 0.6520(3) 0.1670(2) 0.0323(6) Uani 1 1 d . . . . .
C00W C 0.7413(2) 0.2145(3) 0.0166(2) 0.0290(6) Uani 1 1 d . . . . .
C00X C 0.9337(2) 0.6511(3) 0.4510(2) 0.0293(6) Uani 1 1 d . . . . .
C00Y C 0.8118(3) 0.0704(3) -0.0777(2) 0.0344(6) Uani 1 1 d . . . . .
C00Z C 0.8388(2) 0.5843(3) 0.3518(2) 0.0270(6) Uani 1 1 d . . . . .
C010 C 0.5255(3) 0.3117(3) 0.6196(2) 0.0322(6) Uani 1 1 d . . . . .
C011 C 0.9084(2) 0.6428(3) 0.2743(2) 0.0301(6) Uani 1 1 d . . . . .
C012 C 1.0205(3) 0.6609(3) 0.1039(3) 0.0421(8) Uani 1 1 d . . . . .
H012 H 1.089677 0.665837 0.123602 0.051 Uiso 1 1 calc R . . . .
C013 C 0.9689(3) 0.6744(3) 0.5361(2) 0.0321(6) Uani 1 1 d . . . . .
C014 C 0.5586(3) 0.9138(3) -0.2130(3) 0.0428(8) Uani 1 1 d . . . . .
H014 H 0.552029 0.985679 -0.269090 0.051 Uiso 1 1 calc R . . . .
C015 C 0.5994(3) 0.8103(3) -0.2294(3) 0.0409(7) Uani 1 1 d . . . . .
H015 H 0.621382 0.810802 -0.295652 0.049 Uiso 1 1 calc R . . . .
C016 C 0.5265(3) 0.9133(3) -0.1126(3) 0.0422(8) Uani 1 1 d . . . . .
H016 H 0.499705 0.985086 -0.104034 0.051 Uiso 1 1 calc R . . . .
C017 C 0.5335(3) 0.8106(3) -0.0277(3) 0.0373(7) Uani 1 1 d . . . . .
H017 H 0.511388 0.811177 0.038123 0.045 Uiso 1 1 calc R . . . .
C018 C 0.4335(3) 0.2440(3) 0.5101(3) 0.0429(8) Uani 1 1 d . . . . .
H018 H 0.424387 0.239649 0.446201 0.052 Uiso 1 1 calc R . . . .
C019 C 0.8141(3) -0.0183(3) 0.4849(3) 0.0427(8) Uani 1 1 d . . . . .
H01G H 0.847652 -0.066769 0.547850 0.051 Uiso 0.4 1 calc R . P A 2
H019 H 0.855522 -0.067265 0.543422 0.051 Uiso 0.6 1 calc R . P A 1
C01A C 0.7164(3) 0.0580(3) 0.4838(3) 0.0451(8) Uani 1 1 d . . . . .
H01I H 0.683988 0.066537 0.544660 0.054 Uiso 0.6 1 calc R . P A 1
H01L H 0.676400 0.071953 0.539943 0.054 Uiso 0.4 1 calc R . P A 2
C01B C 0.8815(4) -0.0369(4) -0.0818(3) 0.0586(12) Uani 1 1 d . . . . .
H01M H 0.918195 -0.098597 -0.025841 0.070 Uiso 1 1 calc R . . . .
C01C C 0.3714(3) 0.1897(3) 0.5967(4) 0.0490(9) Uani 1 1 d . . . . .
H01C H 0.318840 0.147745 0.591057 0.059 Uiso 1 1 calc R . . . .
C01D C 0.9984(3) 0.6612(4) 0.0047(3) 0.0487(9) Uani 1 1 d . . . . .
H01D H 1.053416 0.666081 -0.047810 0.058 Uiso 1 1 calc R . . . .
C01E C 0.4616(3) 0.2564(3) 0.7066(3) 0.0463(9) Uani 1 1 d . . . . .
H01E H 0.470176 0.260194 0.770880 0.056 Uiso 1 1 calc R . . . .
C01F C 0.3848(3) 0.1955(3) 0.6931(3) 0.0488(9) Uani 1 1 d . . . . .
H01F H 0.340910 0.157268 0.749786 0.059 Uiso 1 1 calc R . . . .
C01G C 0.8179(4) 0.0612(4) -0.2512(3) 0.0526(10) Uani 1 1 d . . . . .
H01N H 0.809728 0.074052 -0.320601 0.063 Uiso 1 1 calc R . . . .
C01H C 1.0649(3) 0.7390(4) 0.6406(4) 0.0539(10) Uani 1 1 d . . . . .
H01H H 1.113845 0.768455 0.667347 0.065 Uiso 0.5 1 calc R . P B 1
H01A H 1.115924 0.774881 0.657706 0.065 Uiso 0.5 1 calc R . P B 2
C01I C 0.8853(4) -0.0332(4) -0.1868(3) 0.0597(11) Uani 1 1 d . . . . .
H01O H 0.930353 -0.091131 -0.208035 0.072 Uiso 1 1 calc R . . . .
C01J C 0.9865(4) 0.6822(4) 0.7032(3) 0.0541(10) Uani 1 1 d . . . . .
H01J H 0.970547 0.673612 0.772280 0.065 Uiso 0.5 1 calc R . P B 1
H01B H 0.983334 0.667360 0.774073 0.065 Uiso 0.5 1 calc R . P B 2
C01K C 0.8920(4) 0.6539(5) -0.0063(3) 0.0636(12) Uani 1 1 d . . . . .
H01K H 0.865432 0.651650 -0.065734 0.076 Uiso 1 1 calc R . . . .
S0AA S 0.8971(4) 0.6402(6) 0.6512(4) 0.0408(8) Uani 0.5 1 d . . P B 2
C0AA C 1.0522(14) 0.7317(17) 0.5353(17) 0.037(3) Uani 0.5 1 d . . P B 2
H0AA H 1.097023 0.763337 0.476899 0.044 Uiso 0.5 1 calc R . P B 2
C0 C 0.8426(14) -0.0107(19) 0.3813(16) 0.053(5) Uani 0.6 1 d . . P A 1
H0 H 0.905950 -0.057327 0.363828 0.064 Uiso 0.6 1 calc R . P A 1
C04A C 0.6866(11) 0.1160(13) 0.3691(14) 0.027(3) Uani 0.4 1 d . U P A 2
H04A H 0.622452 0.173091 0.344170 0.033 Uiso 0.4 1 calc R . P A 2

loop_
_atom_site_aniso_label
_atom_site_aniso_U_11
_atom_site_aniso_U_22
_atom_site_aniso_U_33
_atom_site_aniso_U_23
_atom_site_aniso_U_13
_atom_site_aniso_U_12
S01 0.0317(4) 0.0333(4) 0.0259(4) -0.0066(3) 0.0010(3) -0.0059(3)
S02 0.0404(4) 0.0268(4) 0.0254(4) -0.0057(3) 0.0030(3) -0.0021(3)
S03 0.0683(6) 0.0512(6) 0.0329(5) -0.0133(4) -0.0014(4) -0.0067(4)
S04 0.0397(12) 0.0404(11) 0.0246(8) -0.0096(7) -0.0011(8) 0.0084(9)
S05 0.0583(6) 0.1701(15) 0.0297(5) -0.0335(7) 0.0117(4) -0.0587(8)
S006 0.0331(19) 0.0379(15) 0.0339(14) -0.0111(11) -0.0025(13) -0.0052(11)
C007 0.065(13) 0.048(6) 0.041(7) -0.019(5) 0.007(7) -0.019(9)
S008 0.045(2) 0.0294(13) 0.0231(14) -0.0069(10) 0.0017(14) -0.0017(14)
O009 0.0533(13) 0.0359(12) 0.0207(10) -0.0093(9) 0.0014(9) -0.0107(9)
O00A 0.0587(14) 0.0372(12) 0.0200(10) -0.0080(9) 0.0078(9) -0.0101(10)
N00B 0.0281(11) 0.0307(12) 0.0167(11) -0.0055(9) -0.0003(8) -0.0019(9)
N00C 0.0324(12) 0.0266(12) 0.0216(11) -0.0057(9) 0.0009(9) -0.0020(9)
N00D 0.0330(12) 0.0246(12) 0.0183(11) -0.0025(9) 0.0006(9) -0.0027(9)
N00E 0.0318(11) 0.0260(12) 0.0194(11) -0.0051(9) 0.0010(9) 0.0001(9)
N00F 0.0408(13) 0.0294(13) 0.0196(11) -0.0060(10) 0.0011(9) -0.0029(10)
N00G 0.0353(12) 0.0288(12) 0.0184(11) -0.0061(9) -0.0002(9) -0.0026(9)
N00H 0.0335(12) 0.0330(13) 0.0231(12) -0.0082(10) 0.0032(9) -0.0057(10)
N00I 0.0401(13) 0.0310(13) 0.0196(12) -0.0054(10) 0.0046(9) -0.0043(10)
C00J 0.0306(13) 0.0272(14) 0.0213(13) -0.0053(11) -0.0014(10) -0.0026(10)
C00K 0.0270(12) 0.0261(13) 0.0213(13) -0.0046(10) 0.0015(10) 0.0007(10)
C00L 0.0309(13) 0.0274(14) 0.0239(14) -0.0060(11) -0.0020(10) -0.0003(10)
C00M 0.0290(13) 0.0294(14) 0.0215(13) -0.0060(11) 0.0020(10) -0.0034(10)
C00N 0.0351(14) 0.0297(15) 0.0236(14) -0.0073(11) -0.0013(11) -0.0014(11)
C00O 0.0387(15) 0.0277(14) 0.0216(14) -0.0043(11) -0.0001(11) -0.0053(11)
C00P 0.0301(13) 0.0246(13) 0.0203(13) -0.0043(10) -0.0020(10) 0.0034(10)
C00Q 0.0311(13) 0.0274(14) 0.0218(13) -0.0049(11) 0.0021(10) -0.0048(10)
C00R 0.0346(14) 0.0271(14) 0.0240(14) -0.0076(11) 0.0012(11) -0.0011(11)
C00S 0.0309(13) 0.0243(14) 0.0315(15) -0.0057(11) 0.0024(11) 0.0000(10)
C00T 0.0332(14) 0.0276(14) 0.0237(14) -0.0050(11) 0.0038(10) -0.0031(10)
C00U 0.0290(13) 0.0255(13) 0.0197(13) -0.0042(10) 0.0029(10) 0.0005(10)
C00V 0.0310(14) 0.0373(16) 0.0223(14) -0.0057(11) 0.0035(11) -0.0049(11)
C00W 0.0300(13) 0.0287(14) 0.0226(13) -0.0045(11) 0.0027(10) -0.0046(10)
C00X 0.0299(13) 0.0253(13) 0.0257(14) -0.0049(11) -0.0017(10) 0.0013(10)
C00Y 0.0371(15) 0.0359(16) 0.0288(15) -0.0116(12) 0.0083(12) -0.0091(12)
C00Z 0.0256(12) 0.0284(14) 0.0210(13) -0.0061(10) 0.0015(10) 0.0007(10)
C010 0.0339(14) 0.0249(14) 0.0294(15) -0.0048(11) 0.0032(11) 0.0005(11)
C011 0.0283(13) 0.0317(15) 0.0231(14) -0.0050(11) -0.0003(10) -0.0002(10)
C012 0.0419(17) 0.056(2) 0.0245(15) -0.0122(14) 0.0064(13) -0.0082(14)
C013 0.0358(14) 0.0279(14) 0.0300(15) -0.0099(12) -0.0031(11) -0.0006(11)
C014 0.0529(19) 0.0337(17) 0.0312(17) -0.0031(13) 0.0000(14) -0.0027(14)
C015 0.0524(19) 0.0383(18) 0.0237(15) -0.0046(13) 0.0005(13) -0.0045(14)
C016 0.0538(19) 0.0296(16) 0.0379(18) -0.0112(14) -0.0033(15) 0.0019(13)
C017 0.0459(17) 0.0296(15) 0.0304(16) -0.0091(12) -0.0034(13) 0.0032(12)
C018 0.0361(16) 0.0371(18) 0.053(2) -0.0148(15) 0.0002(14) -0.0055(13)
C019 0.0533(19) 0.0352(17) 0.0296(17) -0.0028(13) -0.0081(14) -0.0012(14)
C01A 0.0518(19) 0.050(2) 0.0343(18) -0.0198(16) 0.0021(15) -0.0036(15)
C01B 0.065(2) 0.072(3) 0.0321(19) -0.0323(19) -0.0099(17) 0.032(2)
C01C 0.0343(16) 0.0320(17) 0.071(3) -0.0099(17) 0.0038(16) -0.0043(13)
C01D 0.0480(19) 0.061(2) 0.0295(17) -0.0131(16) 0.0129(14) -0.0082(16)
C01E 0.0499(19) 0.0366(18) 0.0344(18) -0.0002(14) 0.0117(15) -0.0007(14)
C01F 0.0399(17) 0.0325(17) 0.055(2) -0.0004(15) 0.0157(16) -0.0040(13)
C01G 0.070(2) 0.063(3) 0.0276(17) -0.0160(17) 0.0108(16) -0.026(2)
C01H 0.051(2) 0.043(2) 0.070(3) -0.0203(19) -0.0113(19) -0.0076(16)
C01I 0.089(3) 0.049(2) 0.042(2) -0.0246(18) 0.018(2) -0.007(2)
C01J 0.065(2) 0.067(3) 0.0312(18) -0.0202(18) -0.0032(16) -0.010(2)
C01K 0.072(3) 0.099(4) 0.0298(19) -0.024(2) 0.0106(18) -0.044(3)
S0AA 0.057(2) 0.0431(13) 0.0242(12) -0.0129(10) 0.0022(14) -0.0146(17)
C0AA 0.018(5) 0.052(10) 0.035(5) -0.008(6) -0.001(4) -0.006(4)
C0 0.060(11) 0.054(9) 0.047(6) -0.023(5) 0.021(6) -0.018(7)
C04A 0.028(5) 0.023(4) 0.027(4) -0.009(3) -0.003(4) 0.006(4)

loop_
_atom_type_symbol
_atom_type_description
_atom_type_scat_dispersion_real
_atom_type_scat_dispersion_imag
_atom_type_scat_source
C C 0.0181 0.0091 'International Tables Vol C Tables 4.2.6.8 and 6.1.1.4'
H H 0.0000 0.0000 'International Tables Vol C Tables 4.2.6.8 and 6.1.1.4'
N N 0.0311 0.0180 'International Tables Vol C Tables 4.2.6.8 and 6.1.1.4'
O O 0.0492 0.0322 'International Tables Vol C Tables 4.2.6.8 and 6.1.1.4'
S S 0.3331 0.5567 'International Tables Vol C Tables 4.2.6.8 and 6.1.1.4'

loop_
_exptl_crystal_face_index_h
_exptl_crystal_face_index_k
_exptl_crystal_face_index_l
_exptl_crystal_face_perp_dist
0 -3 -9 0.3273
2 3 9 0.2163
-8 -1 2 0.3985
-1 -8 -4 0.1478
0 8 1 0.3475
1 -7 -1 0.1237
-5 -6 0 0.3404
5 -5 -2 0.2681
4 -3 5 0.2066
6 -2 3 0.2640
2 -3 6 0.2107
-1 7 -2 0.3348
6 0 -5 0.4064
5 4 7 0.2206
8 2 0 0.3405
-2 -4 -9 0.3277
-1 2 -7 0.3329

loop_
_geom_angle_atom_site_label_1
_geom_angle_atom_site_label_2
_geom_angle_atom_site_label_3
_geom_angle
_geom_angle_site_symmetry_1
_geom_angle_site_symmetry_3
_geom_angle_publ_flag
C00X S01 C011 94.73(14) . . ?
C00R S02 C00T 95.12(14) . . ?
C01G S03 C00Y 92.71(19) . . ?
C01A S04 C00O 91.5(2) . . ?
C00V S05 C01K 92.65(18) . . ?
C01H S006 C013 93.4(3) . . ?
C013 C007 C01J 110.1(17) . . ?
C019 S008 C00O 92.6(3) . . ?
C00K N00B C00Z 104.3(2) . . ?
C00M N00C C00Q 104.4(2) . . ?
C00M N00D C00W 105.0(2) . . ?
C00K N00E C00P 104.9(2) . . ?
C00J N00F C00N 105.7(2) . . ?
C00J N00G C00L 105.9(2) . . ?
C00U N00H C00S 106.1(2) . . ?
C00U N00I C010 105.7(3) . . ?
N00F C00J N00G 113.4(3) . . ?
N00F C00J C00M 123.5(3) . . ?
N00G C00J C00M 123.0(3) . . ?
N00B C00K N00E 115.0(2) . . ?
N00B C00K C00U 122.6(3) . . ?
N00E C00K C00U 122.4(3) . . ?
N00G C00L C00N 107.1(3) . . ?
N00G C00L C017 132.1(3) . . ?
C017 C00L C00N 120.8(3) . . ?
N00C C00M N00D 115.2(3) . . ?
N00C C00M C00J 123.0(3) . . ?
N00D C00M C00J 121.7(3) . . ?
N00F C00N C00L 107.9(3) . . ?
N00F C00N C015 131.3(3) . . ?
C015 C00N C00L 120.8(3) . . ?
C00R C00O S04 120.7(2) . . ?
C00R C00O S008 121.5(3) . . ?
C0 C00O S04 108.6(8) . . ?
C0 C00O C00R 130.6(8) . . ?
C04A C00O S008 110.6(7) . . ?
C04A C00O C00R 127.9(7) . . ?
N00E C00P C00X 138.2(3) . . ?
N00E C00P C00Z 107.5(3) . . ?
C00X C00P C00Z 114.3(3) . . ?
N00C C00Q C00W 108.5(2) . . ?
C00R C00Q N00C 137.7(3) . . ?
C00R C00Q C00W 113.7(3) . . ?
C00O C00R S02 121.5(2) . . ?
C00Q C00R S02 108.1(2) . . ?
C00Q C00R C00O 130.3(3) . . ?
N00H C00S C010 107.4(3) . . ?
N00H C00S C018 131.5(3) . . ?
C010 C00S C018 121.1(3) . . ?
C00W C00T S02 107.7(2) . . ?
C00W C00T C00Y 130.8(3) . . ?
C00Y C00T S02 121.5(2) . . ?
N00H C00U C00K 123.8(3) . . ?
N00I C00U N00H 113.0(3) . . ?
N00I C00U C00K 123.2(3) . . ?
C011 C00V S05 120.2(2) . . ?
C012 C00V S05 111.6(2) . . ?
C012 C00V C011 128.2(3) . . ?
N00D C00W C00Q 106.9(3) . . ?
C00T C00W N00D 137.7(3) . . ?
C00T C00W C00Q 115.3(3) . . ?
C00P C00X S01 108.1(2) . . ?
C00P C00X C013 129.3(3) . . ?
C013 C00X S01 122.6(2) . . ?
C00T C00Y S03 120.6(2) . . ?
C01B C00Y S03 111.4(2) . . ?
C01B C00Y C00T 127.8(3) . . ?
N00B C00Z C00P 108.3(2) . . ?
C011 C00Z N00B 137.2(3) . . ?
C011 C00Z C00P 114.5(3) . . ?
N00I C010 C00S 107.8(3) . . ?
N00I C010 C01E 130.7(3) . . ?
C01E C010 C00S 121.5(3) . . ?
C00V C011 S01 121.7(2) . . ?
C00Z C011 S01 108.4(2) . . ?
C00Z C011 C00V 129.8(3) . . ?
C00V C012 C01D 109.9(3) . . ?
C007 C013 S006 108.8(12) . . ?
C007 C013 C00X 127.3(12) . . ?
C00X C013 S006 123.8(3) . . ?
C00X C013 S0AA 121.1(3) . . ?
C0AA C013 C00X 127.7(10) . . ?
C0AA C013 S0AA 111.1(10) . . ?
C015 C014 C016 121.2(3) . . ?
C014 C015 C00N 117.8(3) . . ?
C017 C016 C014 122.0(3) . . ?
C016 C017 C00L 117.5(3) . . ?
C01C C018 C00S 116.7(4) . . ?
C01A C019 S008 120.3(3) . . ?
C01A C019 C0 108.1(7) . . ?
C019 C01A S04 117.7(3) . . ?
C019 C01A C04A 104.1(5) . . ?
C00Y C01B C01I 108.7(3) . . ?
C018 C01C C01F 122.0(4) . . ?
C01K C01D C012 114.5(3) . . ?
C01F C01E C010 116.9(4) . . ?
C01E C01F C01C 121.8(3) . . ?
C01I C01G S03 113.0(3) . . ?
C01J C01H S006 120.4(4) . . ?
C01J C01H C0AA 105.1(6) . . ?
C01G C01I C01B 113.9(4) . . ?
C01H C01J C007 107.1(9) . . ?
C01H C01J S0AA 118.0(4) . . ?
C01D C01K S05 111.2(3) . . ?
C01J S0AA C013 92.4(3) . . ?
C013 C0AA C01H 112.6(12) . . ?
C019 C0 C00O 114.0(11) . . ?
C00O C04A C01A 112.3(9) . . ?

loop_
_geom_bond_atom_site_label_1
_geom_bond_atom_site_label_2
_geom_bond_distance
_geom_bond_site_symmetry_2
_geom_bond_publ_flag
S01 C00X 1.732(3) . ?
S01 C011 1.734(3) . ?
S02 C00R 1.737(3) . ?
S02 C00T 1.738(3) . ?
S03 C00Y 1.698(3) . ?
S03 C01G 1.689(4) . ?
S04 C00O 1.724(4) . ?
S04 C01A 1.646(5) . ?
S05 C00V 1.700(3) . ?
S05 C01K 1.711(4) . ?
S006 C013 1.746(5) . ?
S006 C01H 1.541(7) . ?
C007 C013 1.41(2) . ?
C007 C01J 1.52(3) . ?
S008 C00O 1.692(6) . ?
S008 C019 1.600(7) . ?
N00B C00K 1.336(4) . ?
N00B C00Z 1.385(4) . ?
N00C C00M 1.330(4) . ?
N00C C00Q 1.392(4) . ?
N00D C00M 1.349(4) . ?
N00D C00W 1.390(4) . ?
N00E C00K 1.350(4) . ?
N00E C00P 1.375(4) . ?
N00F C00J 1.335(4) . ?
N00F C00N 1.382(4) . ?
N00G C00J 1.341(4) . ?
N00G C00L 1.384(4) . ?
N00H C00S 1.374(4) . ?
N00H C00U 1.341(4) . ?
N00I C00U 1.336(4) . ?
N00I C010 1.379(4) . ?
C00J C00M 1.461(4) . ?
C00K C00U 1.461(4) . ?
C00L C00N 1.406(4) . ?
C00L C017 1.401(4) . ?
C00N C015 1.395(4) . ?
C00O C00R 1.444(4) . ?
C00O C0 1.419(18) . ?
C00O C04A 1.378(15) . ?
C00P C00X 1.381(4) . ?
C00P C00Z 1.415(4) . ?
C00Q C00R 1.385(4) . ?
C00Q C00W 1.418(4) . ?
C00S C010 1.399(5) . ?
C00S C018 1.411(5) . ?
C00T C00W 1.374(4) . ?
C00T C00Y 1.442(4) . ?
C00V C011 1.448(4) . ?
C00V C012 1.403(4) . ?
C00X C013 1.444(4) . ?
C00Y C01B 1.436(5) . ?
C00Z C011 1.370(4) . ?
C010 C01E 1.391(4) . ?
C012 C01D 1.431(5) . ?
C013 S0AA 1.690(6) . ?
C013 C0AA 1.349(13) . ?
C014 C015 1.371(5) . ?
C014 C016 1.408(5) . ?
C016 C017 1.363(5) . ?
C018 C01C 1.371(5) . ?
C019 C01A 1.348(5) . ?
C019 C0 1.42(2) . ?
C01A C04A 1.527(17) . ?
C01B C01I 1.441(5) . ?
C01C C01F 1.398(6) . ?
C01D C01K 1.342(6) . ?
C01E C01F 1.384(6) . ?
C01G C01I 1.339(6) . ?
C01H C01J 1.342(6) . ?
C01H C0AA 1.53(2) . ?
C01J S0AA 1.631(7) . ?

loop_
_exptl_oxdiff_crystal_face_indexfrac_h
_exptl_oxdiff_crystal_face_indexfrac_k
_exptl_oxdiff_crystal_face_indexfrac_l
_exptl_oxdiff_crystal_face_x
_exptl_oxdiff_crystal_face_y
_exptl_oxdiff_crystal_face_z
0.0001 -3.0029 -8.9998 -0.9275 -0.1721 0.3381
2.0005 3.0037 8.9991 0.9755 0.2396 -0.0916
-8.0020 -1.0021 2.0035 -0.0328 -0.0093 -1.0683
-0.9981 -8.0004 -3.9973 -0.6250 0.7802 -0.0017
-0.0025 7.9989 0.9974 0.3202 -1.0049 -0.0045
1.0024 -6.9987 -0.9981 -0.2679 0.9051 0.1320
-4.9997 -6.0008 0.0039 -0.2897 0.6326 -0.6421
5.0030 -4.9979 -2.0004 -0.2090 0.7094 0.6727
4.0027 -2.9960 5.0000 0.4790 0.8540 0.2850
6.0028 -1.9962 2.9987 0.3680 0.6607 0.6138
2.0022 -2.9964 6.0008 0.5247 0.8501 -0.0005
-1.0027 6.9975 -2.0021 -0.0129 -1.0961 -0.0150
6.0014 0.0004 -5.0027 -0.3243 -0.1156 0.9345
5.0010 4.0039 6.9974 0.8884 0.0800 0.3604
8.0019 2.0027 -0.0037 0.2483 0.0030 0.9946
-2.0002 -4.0035 -8.9987 -1.0038 -0.1060 0.0873
-1.0016 1.9965 -7.0009 -0.6227 -0.7464 0.1584
